data_1551815
loop_
_publ_author_name
'GOLCHOUBIAN, Hamid'
'GHOLAMNEZHAD, Parisa'

_publ_section_title
;
 Crystal and Molecular Structure of Co(II) Complex with
 N,N&#x2032;-Bis(pyridine-2-ylmethyl)-N,N&#x2032;-bis(5-bromo-3-formyl-2-hydroxybenzyl)-1,2-diamine
 Ligand
;
_journal_name_full 'X-ray Structure Analysis Online'
_journal_page_first 95
_journal_paper_doi 10.2116/xraystruct.25.95
_journal_volume 25
_journal_year 2009
_chemical_formula_moiety 'C30 H26 Br2 Co N4 O4'
_chemical_formula_sum 'C30 H26 Br2 Co N4 O4'
_chemical_formula_weight 725.30
_space_group_IT_number 15
_space_group_name_Hall '-C 2yc'
_space_group_name_H-M_alt 'C 1 2/c 1'
_symmetry_cell_setting monoclinic
_symmetry_space_group_name_Hall '-C 2yc'
_symmetry_space_group_name_H-M 'C 1 2/c 1'
_atom_sites_solution_hydrogens geom
_atom_sites_solution_primary direct
_atom_sites_solution_secondary difmap
_audit_creation_method SHELXL-97
_cell_angle_alpha 90.00
_cell_angle_beta 102.771(2)
_cell_angle_gamma 90.00
_cell_formula_units_Z 4
_cell_length_a 17.6158(13)
_cell_length_b 9.2327(7)
_cell_length_c 17.6983(13)
_cell_measurement_reflns_used 131
_cell_measurement_temperature 120(2)
_cell_measurement_theta_max 28
_cell_measurement_theta_min 3
_cell_volume 2807.3(4)
_computing_cell_refinement 'SAINTPlus (Bruker, 1998a)'
_computing_data_collection 'SMART (Bruker, 1998b)'
_computing_data_reduction 'SAINTPlus (Bruker, 1998a)'
_computing_molecular_graphics 'SHELXTL ver. 5.1 (Sheldrick, 1998b)'
_computing_publication_material 'SHELXTL ver. 5.1 (Sheldrick, 1998b)'
_computing_structure_refinement 'SHELXTL ver. 5.1 (Sheldrick, 1998b)'
_computing_structure_solution 'SHELXTL ver. 5.1 (Sheldrick, 1998b)'
_diffrn_ambient_temperature 120(2)
_diffrn_measured_fraction_theta_full 0.987
_diffrn_measured_fraction_theta_max 0.987
_diffrn_measurement_device_type 'Bruker SMART 1000 CCD area detector'
_diffrn_measurement_method 'phi and omega scans'
_diffrn_radiation_monochromator graphite
_diffrn_radiation_source 'fine-focus sealed tube'
_diffrn_radiation_type MoK\a
_diffrn_radiation_wavelength 0.71073
_diffrn_reflns_av_R_equivalents 0.0491
_diffrn_reflns_av_sigmaI/netI 0.0568
_diffrn_reflns_limit_h_max 23
_diffrn_reflns_limit_h_min -23
_diffrn_reflns_limit_k_max 12
_diffrn_reflns_limit_k_min -12
_diffrn_reflns_limit_l_max 23
_diffrn_reflns_limit_l_min -23
_diffrn_reflns_number 14367
_diffrn_reflns_theta_full 28.50
_diffrn_reflns_theta_max 28.50
_diffrn_reflns_theta_min 2.36
_exptl_absorpt_coefficient_mu 3.502
_exptl_absorpt_correction_T_max 0.495
_exptl_absorpt_correction_T_min 0.298
_exptl_absorpt_correction_type multi-scan
_exptl_absorpt_process_details 'SADABS (Sheldrick, 1998a)'
_exptl_crystal_colour yellow
_exptl_crystal_density_diffrn 1.716
_exptl_crystal_density_method 'not measured'
_exptl_crystal_description plate
_exptl_crystal_F_000 1452
_exptl_crystal_size_max 0.40
_exptl_crystal_size_mid 0.30
_exptl_crystal_size_min 0.20
_refine_diff_density_max 0.887
_refine_diff_density_min -0.507
_refine_diff_density_rms 0.088
_refine_ls_extinction_method none
_refine_ls_goodness_of_fit_ref 1.009
_refine_ls_hydrogen_treatment constr
_refine_ls_matrix_type full
_refine_ls_number_parameters 186
_refine_ls_number_reflns 3509
_refine_ls_number_restraints 0
_refine_ls_restrained_S_all 1.009
_refine_ls_R_factor_all 0.0557
_refine_ls_R_factor_gt 0.0339
_refine_ls_shift/su_max 0.001
_refine_ls_shift/su_mean 0.000
_refine_ls_structure_factor_coef Fsqd
_refine_ls_weighting_details 'calc w=1/[\s^2^(Fo^2^)+(0.0204P)^2^] where P=(Fo^2^+2Fc^2^)/3'
_refine_ls_weighting_scheme calc
_refine_ls_wR_factor_gt 0.0605
_refine_ls_wR_factor_ref 0.0648
_reflns_number_gt 2446
_reflns_number_total 3509
_reflns_threshold_expression I>2\s(I)
_cod_data_source_file 25_95_1.cif
_cod_data_source_block za
_cod_depositor_comments
;
The following automatic conversions were performed:

'_symmetry_cell_setting' value 'Monoclinic' changed to 'monoclinic'
according to
/home/andrius/struct/COD-crude-data/automatic-downloads/current/J-STAGE/lib/dictionaries/cif_core.dic
dictionary named 'cif_core.dic' version 2.4.2 from 2011-04-26.

Automatic conversion script
Id: cif_fix_values 6524 2018-11-02 12:15:13Z antanas 
;
_cod_original_sg_symbol_H-M 'C 2/c'
_cod_database_code 1551815

loop_
_symmetry_equiv_pos_as_xyz
'x, y, z'
'-x, y, -z+1/2'
'x+1/2, y+1/2, z'
'-x+1/2, y+1/2, -z+1/2'
'-x, -y, -z'
'x, -y, z-1/2'
'-x+1/2, -y+1/2, -z'
'x+1/2, -y+1/2, z-1/2'

loop_
_atom_site_label
_atom_site_type_symbol
_atom_site_fract_x
_atom_site_fract_y
_atom_site_fract_z
_atom_site_U_iso_or_equiv
_atom_site_adp_type
_atom_site_occupancy
_atom_site_symmetry_multiplicity
_atom_site_calc_flag
_atom_site_refinement_flags
Br1 Br 0.086509(15) 0.45587(3) 0.055580(17) 0.03212(9) Uani 1 1 d .
Co1 Co 0.5000 0.41817(5) 0.2500 0.01823(12) Uani 1 2 d S
O1 O 0.40711(9) 0.54405(17) 0.25508(10) 0.0219(4) Uani 1 1 d .
O2 O 0.30505(11) 0.8903(2) 0.13407(13) 0.0434(6) Uani 1 1 d .
N1 N 0.53629(11) 0.4453(2) 0.37377(12) 0.0205(5) Uani 1 1 d .
N2 N 0.58058(12) 0.2331(2) 0.28507(12) 0.0219(5) Uani 1 1 d .
C1 C 0.33907(14) 0.5257(3) 0.20921(15) 0.0213(6) Uani 1 1 d .
C2 C 0.30209(14) 0.3861(3) 0.20230(15) 0.0223(6) Uani 1 1 d .
C3 C 0.22801(14) 0.3682(3) 0.15718(14) 0.0242(6) Uani 1 1 d .
H3A H 0.2036 0.2785 0.1553 0.029 Uiso 1 1 calc R
C4 C 0.18976(14) 0.4838(3) 0.11454(15) 0.0242(6) Uani 1 1 d .
C5 C 0.22472(14) 0.6167(3) 0.11591(16) 0.0254(6) Uani 1 1 d .
H5A H 0.1993 0.6917 0.0854 0.030 Uiso 1 1 calc R
C6 C 0.29905(14) 0.6397(3) 0.16339(15) 0.0245(6) Uani 1 1 d .
C7 C 0.33512(16) 0.7816(3) 0.16670(17) 0.0313(7) Uani 1 1 d .
H7A H 0.3856 0.7903 0.1963 0.038 Uiso 1 1 calc R
C8 C 0.52607(14) 0.5726(3) 0.40760(15) 0.0234(6) Uani 1 1 d .
H8A H 0.4861 0.6334 0.3829 0.028 Uiso 1 1 calc R
C9 C 0.57196(15) 0.6159(3) 0.47660(15) 0.0276(6) Uani 1 1 d .
H9A H 0.5637 0.7051 0.4977 0.033 Uiso 1 1 calc R
C10 C 0.63051(16) 0.5263(3) 0.51452(16) 0.0297(6) Uani 1 1 d .
H10A H 0.6620 0.5534 0.5618 0.036 Uiso 1 1 calc R
C11 C 0.64167(14) 0.3944(3) 0.48072(15) 0.0251(6) Uani 1 1 d .
H11A H 0.6808 0.3316 0.5049 0.030 Uiso 1 1 calc R
C12 C 0.59347(14) 0.3584(3) 0.41046(14) 0.0210(6) Uani 1 1 d .
C13 C 0.59948(15) 0.2162(3) 0.37044(15) 0.0248(6) Uani 1 1 d .
H13A H 0.6519 0.1785 0.3871 0.030 Uiso 1 1 calc R
H13B H 0.5640 0.1469 0.3852 0.030 Uiso 1 1 calc R
C14 C 0.65314(14) 0.2602(3) 0.25674(16) 0.0250(6) Uani 1 1 d .
H14A H 0.6396 0.2794 0.2015 0.030 Uiso 1 1 calc R
H14B H 0.6856 0.1742 0.2651 0.030 Uiso 1 1 calc R
C15 C 0.54213(14) 0.1010(3) 0.24818(16) 0.0275(6) Uani 1 1 d .
H15A H 0.5676 0.0161 0.2746 0.033 Uiso 1 1 calc R
H15B H 0.5466 0.0970 0.1946 0.033 Uiso 1 1 calc R

loop_
_atom_site_aniso_label
_atom_site_aniso_U_11
_atom_site_aniso_U_22
_atom_site_aniso_U_33
_atom_site_aniso_U_23
_atom_site_aniso_U_13
_atom_site_aniso_U_12
Br1 0.01817(14) 0.03391(16) 0.03832(18) -0.01294(13) -0.00659(11) 0.00202(11)
Co1 0.0158(2) 0.0184(2) 0.0182(3) 0.000 -0.0011(2) 0.000
O1 0.0149(8) 0.0232(9) 0.0248(10) -0.0060(8) -0.0021(7) 0.0012(7)
O2 0.0386(12) 0.0235(11) 0.0600(15) 0.0012(10) -0.0064(11) 0.0009(9)
N1 0.0187(11) 0.0224(11) 0.0191(11) 0.0003(9) 0.0011(9) -0.0014(9)
N2 0.0245(11) 0.0166(11) 0.0212(12) -0.0008(9) -0.0023(10) 0.0004(9)
C1 0.0162(12) 0.0276(14) 0.0199(14) -0.0058(11) 0.0036(10) -0.0001(11)
C2 0.0207(13) 0.0247(14) 0.0215(15) -0.0027(11) 0.0045(11) -0.0013(11)
C3 0.0226(14) 0.0269(14) 0.0236(15) -0.0064(12) 0.0061(12) -0.0052(11)
C4 0.0149(12) 0.0328(15) 0.0229(15) -0.0093(12) -0.0003(11) 0.0017(11)
C5 0.0196(13) 0.0238(14) 0.0291(15) -0.0062(12) -0.0025(12) 0.0046(11)
C6 0.0184(13) 0.0238(14) 0.0299(16) -0.0041(12) 0.0025(12) 0.0023(11)
C7 0.0233(15) 0.0257(15) 0.0404(19) -0.0056(13) -0.0028(13) 0.0014(12)
C8 0.0199(13) 0.0235(14) 0.0260(15) -0.0001(11) 0.0037(11) -0.0010(10)
C9 0.0309(15) 0.0258(15) 0.0253(15) -0.0092(12) 0.0048(12) -0.0022(12)
C10 0.0310(15) 0.0323(16) 0.0220(15) -0.0070(12) -0.0021(12) -0.0092(12)
C11 0.0222(14) 0.0267(14) 0.0235(15) 0.0037(12) -0.0012(11) -0.0028(11)
C12 0.0205(13) 0.0217(13) 0.0208(14) 0.0026(11) 0.0045(11) -0.0033(10)
C13 0.0264(14) 0.0207(13) 0.0233(15) 0.0049(11) -0.0031(12) 0.0006(11)
C14 0.0215(14) 0.0265(14) 0.0249(15) -0.0018(12) 0.0005(12) 0.0080(11)
C15 0.0345(15) 0.0163(13) 0.0258(15) -0.0028(11) -0.0060(13) 0.0036(11)

loop_
_atom_type_symbol
_atom_type_description
_atom_type_scat_dispersion_real
_atom_type_scat_dispersion_imag
_atom_type_scat_source
C C 0.0033 0.0016 'International Tables Vol C Tables 4.2.6.8 and 6.1.1.4'
H H 0.0000 0.0000 'International Tables Vol C Tables 4.2.6.8 and 6.1.1.4'
N N 0.0061 0.0033 'International Tables Vol C Tables 4.2.6.8 and 6.1.1.4'
O O 0.0106 0.0060 'International Tables Vol C Tables 4.2.6.8 and 6.1.1.4'
Co Co 0.3494 0.9721 'International Tables Vol C Tables 4.2.6.8 and 6.1.1.4'
Br Br -0.2901 2.4595 'International Tables Vol C Tables 4.2.6.8 and 6.1.1.4'

loop_
_geom_angle_atom_site_label_1
_geom_angle_atom_site_label_2
_geom_angle_atom_site_label_3
_geom_angle
_geom_angle_site_symmetry_1
_geom_angle_site_symmetry_3
C4 Br1 Br1 157.81(8) . 5_565
O1 Co1 O1 109.96(9) . 2_655
O1 Co1 N1 87.09(7) . .
O1 Co1 N1 85.27(7) 2_655 .
O1 Co1 N1 85.27(7) . 2_655
O1 Co1 N1 87.09(7) 2_655 2_655
N1 Co1 N1 166.67(10) . 2_655
O1 Co1 N2 88.92(7) . 2_655
O1 Co1 N2 154.43(7) 2_655 2_655
N1 Co1 N2 113.63(8) . 2_655
N1 Co1 N2 77.16(8) 2_655 2_655
O1 Co1 N2 154.43(7) . .
O1 Co1 N2 88.92(7) 2_655 .
N1 Co1 N2 77.16(7) . .
N1 Co1 N2 113.63(8) 2_655 .
N2 Co1 N2 79.37(10) 2_655 .
C1 O1 Co1 122.64(15) . .
C12 N1 C8 117.8(2) . .
C12 N1 Co1 116.46(16) . .
C8 N1 Co1 120.88(16) . .
C15 N2 C13 109.99(19) . .
C15 N2 C14 109.45(19) . .
C13 N2 C14 110.1(2) . .
C15 N2 Co1 108.05(15) . .
C13 N2 Co1 110.59(15) . .
C14 N2 Co1 108.60(14) . .
O1 C1 C6 122.2(2) . .
O1 C1 C2 120.5(2) . .
C6 C1 C2 117.3(2) . .
C3 C2 C1 120.6(2) . .
C3 C2 C14 121.0(2) . 2_655
C1 C2 C14 118.3(2) . 2_655
C2 C3 C4 120.2(2) . .
C2 C3 H3A 119.9 . .
C4 C3 H3A 119.9 . .
C5 C4 C3 121.0(2) . .
C5 C4 Br1 120.1(2) . .
C3 C4 Br1 118.85(19) . .
C4 C5 C6 120.1(2) . .
C4 C5 H5A 120.0 . .
C6 C5 H5A 120.0 . .
C5 C6 C1 120.6(2) . .
C5 C6 C7 120.1(2) . .
C1 C6 C7 119.3(2) . .
O2 C7 C6 125.7(3) . .
O2 C7 H7A 117.2 . .
C6 C7 H7A 117.2 . .
N1 C8 C9 122.7(2) . .
N1 C8 H8A 118.6 . .
C9 C8 H8A 118.6 . .
C8 C9 C10 119.4(2) . .
C8 C9 H9A 120.3 . .
C10 C9 H9A 120.3 . .
C9 C10 C11 118.6(2) . .
C9 C10 H10A 120.7 . .
C11 C10 H10A 120.7 . .
C12 C11 C10 118.8(2) . .
C12 C11 H11A 120.6 . .
C10 C11 H11A 120.6 . .
N1 C12 C11 122.6(2) . .
N1 C12 C13 114.7(2) . .
C11 C12 C13 122.7(2) . .
N2 C13 C12 111.4(2) . .
N2 C13 H13A 109.4 . .
C12 C13 H13A 109.4 . .
N2 C13 H13B 109.4 . .
C12 C13 H13B 109.4 . .
H13A C13 H13B 108.0 . .
N2 C14 C2 111.4(2) . 2_655
N2 C14 H14A 109.3 . .
C2 C14 H14A 109.3 2_655 .
N2 C14 H14B 109.3 . .
C2 C14 H14B 109.3 2_655 .
H14A C14 H14B 108.0 . .
N2 C15 C15 110.05(18) . 2_655
N2 C15 H15A 109.7 . .
C15 C15 H15A 109.6 2_655 .
N2 C15 H15B 109.7 . .
C15 C15 H15B 109.7 2_655 .
H15A C15 H15B 108.2 . .

loop_
_geom_bond_atom_site_label_1
_geom_bond_atom_site_label_2
_geom_bond_distance
_geom_bond_site_symmetry_2
Br1 C4 1.904(2) .
Br1 Br1 3.3426(6) 5_565
Co1 O1 2.0252(16) .
Co1 O1 2.0252(16) 2_655
Co1 N1 2.157(2) .
Co1 N1 2.157(2) 2_655
Co1 N2 2.221(2) 2_655
Co1 N2 2.221(2) .
O1 C1 1.302(3) .
O2 C7 1.219(3) .
N1 C12 1.338(3) .
N1 C8 1.349(3) .
N2 C15 1.476(3) .
N2 C13 1.482(3) .
N2 C14 1.494(3) .
C1 C6 1.418(3) .
C1 C2 1.437(3) .
C2 C3 1.381(3) .
C2 C14 1.499(3) 2_655
C3 C4 1.392(3) .
C3 H3A 0.9300 .
C4 C5 1.371(3) .
C5 C6 1.407(3) .
C5 H5A 0.9300 .
C6 C7 1.451(4) .
C7 H7A 0.9300 .
C8 C9 1.367(3) .
C8 H8A 0.9300 .
C9 C10 1.376(4) .
C9 H9A 0.9300 .
C10 C11 1.389(4) .
C10 H10A 0.9300 .
C11 C12 1.383(3) .
C11 H11A 0.9300 .
C12 C13 1.507(3) .
C13 H13A 0.9700 .
C13 H13B 0.9700 .
C14 C2 1.499(3) 2_655
C14 H14A 0.9700 .
C14 H14B 0.9700 .
C15 C15 1.500(5) 2_655
C15 H15A 0.9700 .
C15 H15B 0.9700 .

loop_
_geom_torsion_atom_site_label_1
_geom_torsion_atom_site_label_2
_geom_torsion_atom_site_label_3
_geom_torsion_atom_site_label_4
_geom_torsion
_geom_torsion_site_symmetry_1
_geom_torsion_site_symmetry_4
O1 Co1 O1 C1 129.6(2) 2_655 .
N1 Co1 O1 C1 -146.50(19) . .
N1 Co1 O1 C1 44.43(19) 2_655 .
N2 Co1 O1 C1 -32.77(19) 2_655 .
N2 Co1 O1 C1 -94.9(2) . .
O1 Co1 N1 C12 167.85(17) . .
O1 Co1 N1 C12 -81.84(17) 2_655 .
N1 Co1 N1 C12 -137.09(17) 2_655 .
N2 Co1 N1 C12 80.30(18) 2_655 .
N2 Co1 N1 C12 8.13(17) . .
O1 Co1 N1 C8 -37.28(18) . .
O1 Co1 N1 C8 73.03(18) 2_655 .
N1 Co1 N1 C8 17.79(17) 2_655 .
N2 Co1 N1 C8 -124.83(17) 2_655 .
N2 Co1 N1 C8 163.01(19) . .
O1 Co1 N2 C15 78.5(2) . .
O1 Co1 N2 C15 -142.77(16) 2_655 .
N1 Co1 N2 C15 131.84(17) . .
N1 Co1 N2 C15 -56.42(18) 2_655 .
N2 Co1 N2 C15 14.38(12) 2_655 .
O1 Co1 N2 C13 -42.0(2) . .
O1 Co1 N2 C13 96.79(16) 2_655 .
N1 Co1 N2 C13 11.40(15) . .
N1 Co1 N2 C13 -176.86(15) 2_655 .
N2 Co1 N2 C13 -106.06(17) 2_655 .
O1 Co1 N2 C14 -162.88(15) . .
O1 Co1 N2 C14 -24.14(15) 2_655 .
N1 Co1 N2 C14 -109.53(16) . .
N1 Co1 N2 C14 62.22(16) 2_655 .
N2 Co1 N2 C14 133.01(19) 2_655 .
Co1 O1 C1 C6 -125.9(2) . .
Co1 O1 C1 C2 53.0(3) . .
O1 C1 C2 C3 176.2(2) . .
C6 C1 C2 C3 -4.8(4) . .
O1 C1 C2 C14 -5.6(4) . 2_655
C6 C1 C2 C14 173.3(2) . 2_655
C1 C2 C3 C4 3.3(4) . .
C14 C2 C3 C4 -174.8(2) 2_655 .
C2 C3 C4 C5 0.5(4) . .
C2 C3 C4 Br1 -178.13(19) . .
Br1 Br1 C4 C5 -5.8(4) 5_565 .
Br1 Br1 C4 C3 172.89(13) 5_565 .
C3 C4 C5 C6 -2.7(4) . .
Br1 C4 C5 C6 175.92(19) . .
C4 C5 C6 C1 1.0(4) . .
C4 C5 C6 C7 -178.1(2) . .
O1 C1 C6 C5 -178.4(2) . .
C2 C1 C6 C5 2.6(4) . .
O1 C1 C6 C7 0.7(4) . .
C2 C1 C6 C7 -178.2(2) . .
C5 C6 C7 O2 3.9(5) . .
C1 C6 C7 O2 -175.2(3) . .
C12 N1 C8 C9 0.7(4) . .
Co1 N1 C8 C9 -153.8(2) . .
N1 C8 C9 C10 -1.0(4) . .
C8 C9 C10 C11 0.7(4) . .
C9 C10 C11 C12 -0.1(4) . .
C8 N1 C12 C11 -0.1(4) . .
Co1 N1 C12 C11 155.6(2) . .
C8 N1 C12 C13 178.0(2) . .
Co1 N1 C12 C13 -26.3(3) . .
C10 C11 C12 N1 -0.2(4) . .
C10 C11 C12 C13 -178.2(2) . .
C15 N2 C13 C12 -146.6(2) . .
C14 N2 C13 C12 92.7(2) . .
Co1 N2 C13 C12 -27.3(2) . .
N1 C12 C13 N2 35.9(3) . .
C11 C12 C13 N2 -146.0(2) . .
C15 N2 C14 C2 -175.1(2) . 2_655
C13 N2 C14 C2 -54.1(3) . 2_655
Co1 N2 C14 C2 67.1(2) . 2_655
C13 N2 C15 C15 79.6(3) . 2_655
C14 N2 C15 C15 -159.3(2) . 2_655
Co1 N2 C15 C15 -41.2(3) . 2_655
